data_4317780
loop_
_publ_author_name
'Xian-He Bu'
'He Liu'
'Miao Du'
'Lei Zhang'
'Ya-Mei Guo'
'Mitsuhiko Shionoya'
'Joan Ribas'

_publ_contact_author_address
;
   Department of Chemistry
   Nankai University
   Tianjin 300071, PR China
;
_publ_contact_author_email buxh@nankai.edu.cn
_publ_contact_author_fax 86-22-23530850
_publ_contact_author_name 'Xian-He Bu'
_publ_contact_author_phone 86-22-23502809
_publ_section_title
;
 New Mononuclear, Cyclic Tetranuclear, and 1-D Helical-Chain Cu(II)
 Complexes Formed by Metal-Assisted Hydrolysis of
 3,6-Di-2-pyridyl-1,2,4,5-tetrazine (DPTZ): Crystal Structures and
 Magnetic Properties
;
_journal_name_full 'Inorganic Chemistry'
_journal_page_first 1855
_journal_page_last 1861
_journal_paper_doi 10.1021/ic010955y
_journal_volume 41
_journal_year 2002
_chemical_formula_sum 'C12 H8 Cu N6 O7'
_chemical_formula_weight 411.78
_chemical_name_systematic
;
  ?
;
_space_group_IT_number 15
_symmetry_cell_setting monoclinic
_symmetry_space_group_name_Hall '-C 2yc'
_symmetry_space_group_name_H-M 'C 1 2/c 1'
_atom_sites_solution_hydrogens geom
_atom_sites_solution_primary direct
_atom_sites_solution_secondary difmap
_audit_creation_method SHELXL-97
_cell_angle_alpha 90.00
_cell_angle_beta 111.248(2)
_cell_angle_gamma 90.00
_cell_formula_units_Z 4
_cell_length_a 13.9299(14)
_cell_length_b 9.2275(9)
_cell_length_c 12.1865(13)
_cell_measurement_temperature 293(2)
_cell_volume 1459.9(3)
_computing_cell_refinement 'Bruker SMART'
_computing_data_collection 'Bruker SMART'
_computing_data_reduction 'Bruker SHELXTL'
_computing_molecular_graphics 'Bruker SHELXTL'
_computing_publication_material 'Bruker SHELXTL'
_computing_structure_refinement 'SHELXL-97 (Sheldrick, 1997)'
_computing_structure_solution 'SHELXS-97 (Sheldrick, 1990)'
_diffrn_ambient_temperature 293(2)
_diffrn_measured_fraction_theta_full 0.995
_diffrn_measured_fraction_theta_max 0.995
_diffrn_measurement_device_type 'CCD area detector'
_diffrn_measurement_method 'phi and omega scans'
_diffrn_radiation_monochromator graphite
_diffrn_radiation_source 'fine-focus sealed tube'
_diffrn_radiation_type MoK\a
_diffrn_radiation_wavelength 0.71073
_diffrn_reflns_av_R_equivalents 0.0140
_diffrn_reflns_av_sigmaI/netI 0.0168
_diffrn_reflns_limit_h_max 17
_diffrn_reflns_limit_h_min -12
_diffrn_reflns_limit_k_max 10
_diffrn_reflns_limit_k_min -11
_diffrn_reflns_limit_l_max 12
_diffrn_reflns_limit_l_min -15
_diffrn_reflns_number 3340
_diffrn_reflns_theta_full 26.41
_diffrn_reflns_theta_max 26.41
_diffrn_reflns_theta_min 2.71
_exptl_absorpt_coefficient_mu 1.553
_exptl_absorpt_correction_T_max 0.8602
_exptl_absorpt_correction_T_min 0.6530
_exptl_absorpt_correction_type sadabs
_exptl_crystal_colour blue
_exptl_crystal_density_diffrn 1.873
_exptl_crystal_density_method 'not measured'
_exptl_crystal_F_000 828
_exptl_crystal_size_max 0.30
_exptl_crystal_size_mid 0.20
_exptl_crystal_size_min 0.10
_refine_diff_density_max 0.340
_refine_diff_density_min -0.314
_refine_diff_density_rms 0.055
_refine_ls_extinction_method none
_refine_ls_goodness_of_fit_ref 1.064
_refine_ls_hydrogen_treatment mixed
_refine_ls_matrix_type full
_refine_ls_number_parameters 120
_refine_ls_number_reflns 1503
_refine_ls_number_restraints 0
_refine_ls_restrained_S_all 1.064
_refine_ls_R_factor_all 0.0298
_refine_ls_R_factor_gt 0.0254
_refine_ls_shift/su_max 0.007
_refine_ls_shift/su_mean 0.001
_refine_ls_structure_factor_coef Fsqd
_refine_ls_weighting_details 'calc w=1/[\s^2^(Fo^2^)+(0.0410P)^2^+1.1559P] where P=(Fo^2^+2Fc^2^)/3'
_refine_ls_weighting_scheme calc
_refine_ls_wR_factor_gt 0.0682
_refine_ls_wR_factor_ref 0.0709
_reflns_number_gt 1337
_reflns_number_total 1503
_reflns_threshold_expression >2sigma(I)
_cod_data_source_file ic010955y_3.cif
_cod_data_source_block complex2
_cod_depositor_comments
;
The following automatic conversions were performed:

'_symmetry_cell_setting' value 'Monoclinic' changed to 'monoclinic'
according to the built-in table from CIF Core dictionary named
'cif_core.dic' version 2.4.1 from 2010-06-29.

Automatic conversion script
Id: cif_fix_values 1646 2011-03-28 12:23:43Z adriana 
;
_cod_database_code 4317780

loop_
_symmetry_equiv_pos_as_xyz
'x, y, z'
'-x, y, -z+1/2'
'x+1/2, y+1/2, z'
'-x+1/2, y+1/2, -z+1/2'
'-x, -y, -z'
'x, -y, z-1/2'
'-x+1/2, -y+1/2, -z'
'x+1/2, -y+1/2, z-1/2'

loop_
_atom_site_label
_atom_site_type_symbol
_atom_site_fract_x
_atom_site_fract_y
_atom_site_fract_z
_atom_site_U_iso_or_equiv
_atom_site_adp_type
_atom_site_occupancy
_atom_site_symmetry_multiplicity
_atom_site_calc_flag
_atom_site_refinement_flags
_atom_site_disorder_assembly
_atom_site_disorder_group
Cu1 Cu 0.0000 0.0000 0.0000 0.02398(12) Uani 1 2 d S . .
N1 N 0.06243(12) 0.19591(17) 0.00650(14) 0.0250(3) Uani 1 1 d . . .
C1 C 0.06783(14) 0.2903(2) 0.09274(16) 0.0251(4) Uani 1 1 d . . .
C2 C 0.11131(17) 0.4261(2) 0.10015(18) 0.0331(5) Uani 1 1 d . . .
H2 H 0.1128 0.4898 0.1599 0.040 Uiso 1 1 calc R . .
C3 C 0.15258(18) 0.4654(2) 0.0170(2) 0.0370(5) Uani 1 1 d . . .
H3 H 0.1835 0.5555 0.0207 0.044 Uiso 1 1 calc R . .
C4 C 0.14707(17) 0.3689(2) -0.07152(19) 0.0361(5) Uani 1 1 d . . .
H4 H 0.1741 0.3934 -0.1286 0.043 Uiso 1 1 calc R . .
C5 C 0.10116(16) 0.2358(2) -0.07464(18) 0.0315(4) Uani 1 1 d . . .
H5 H 0.0970 0.1717 -0.1351 0.038 Uiso 1 1 calc R . .
C6 C 0.02793(14) 0.2349(2) 0.18059(16) 0.0246(4) Uani 1 1 d . . .
O1 O 0.0000 0.32759(19) 0.2500 0.0252(4) Uani 1 2 d S . .
N2 N 0.01832(13) 0.10037(18) 0.20346(14) 0.0291(4) Uani 1 1 d . . .
N3 N -0.18538(13) 0.16499(19) -0.12589(15) 0.0314(4) Uani 1 1 d . . .
O2 O -0.14227(11) 0.07436(17) -0.04267(14) 0.0393(4) Uani 1 1 d . . .
O3 O -0.27362(13) 0.2031(2) -0.14087(16) 0.0525(5) Uani 1 1 d . . .
O4 O -0.13742(15) 0.2132(2) -0.18449(16) 0.0583(5) Uani 1 1 d . . .

loop_
_atom_site_aniso_label
_atom_site_aniso_U_11
_atom_site_aniso_U_22
_atom_site_aniso_U_33
_atom_site_aniso_U_23
_atom_site_aniso_U_13
_atom_site_aniso_U_12
Cu1 0.02694(19) 0.02124(18) 0.02651(19) 0.00084(12) 0.01297(13) -0.00287(12)
N1 0.0295(8) 0.0250(8) 0.0236(8) -0.0001(6) 0.0133(6) -0.0024(6)
C1 0.0271(9) 0.0266(9) 0.0236(9) 0.0012(7) 0.0116(8) -0.0008(7)
C2 0.0438(12) 0.0262(10) 0.0331(11) -0.0042(8) 0.0183(9) -0.0055(8)
C3 0.0441(12) 0.0286(10) 0.0432(12) 0.0019(9) 0.0214(10) -0.0092(9)
C4 0.0439(12) 0.0374(12) 0.0351(11) 0.0047(9) 0.0238(10) -0.0064(9)
C5 0.0394(11) 0.0337(11) 0.0283(10) -0.0013(8) 0.0204(9) -0.0042(9)
C6 0.0296(9) 0.0250(9) 0.0209(8) -0.0021(7) 0.0113(7) -0.0015(7)
O1 0.0323(10) 0.0229(9) 0.0254(9) 0.000 0.0164(8) 0.000
N2 0.0421(9) 0.0257(8) 0.0262(8) -0.0024(7) 0.0204(7) -0.0020(7)
N3 0.0342(9) 0.0309(9) 0.0286(8) -0.0018(7) 0.0106(7) -0.0022(7)
O2 0.0314(7) 0.0419(9) 0.0476(9) 0.0178(7) 0.0180(7) 0.0056(7)
O3 0.0346(9) 0.0647(12) 0.0543(11) 0.0117(9) 0.0114(8) 0.0130(8)
O4 0.0564(11) 0.0772(14) 0.0478(10) 0.0270(10) 0.0266(9) 0.0084(10)

loop_
_atom_type_symbol
_atom_type_description
_atom_type_scat_dispersion_real
_atom_type_scat_dispersion_imag
_atom_type_scat_source
C C 0.0033 0.0016 'International Tables Vol C Tables 4.2.6.8 and 6.1.1.4'
H H 0.0000 0.0000 'International Tables Vol C Tables 4.2.6.8 and 6.1.1.4'
N N 0.0061 0.0033 'International Tables Vol C Tables 4.2.6.8 and 6.1.1.4'
O O 0.0106 0.0060 'International Tables Vol C Tables 4.2.6.8 and 6.1.1.4'
Cu Cu 0.3201 1.2651 'International Tables Vol C Tables 4.2.6.8 and 6.1.1.4'

loop_
_geom_angle_atom_site_label_1
_geom_angle_atom_site_label_2
_geom_angle_atom_site_label_3
_geom_angle
_geom_angle_site_symmetry_1
_geom_angle_site_symmetry_3
_geom_angle_publ_flag
O2 Cu1 O2 180.00(9) . 5 ?
O2 Cu1 N1 94.40(7) . . ?
O2 Cu1 N1 85.60(7) 5 . ?
O2 Cu1 N1 85.60(7) . 5 ?
O2 Cu1 N1 94.40(7) 5 5 ?
N1 Cu1 N1 180.0 . 5 ?
C5 N1 C1 118.41(17) . . ?
C5 N1 Cu1 120.42(13) . . ?
C1 N1 Cu1 121.16(12) . . ?
N1 C1 C2 122.51(17) . . ?
N1 C1 C6 114.62(16) . . ?
C2 C1 C6 122.82(17) . . ?
C1 C2 C3 118.66(19) . . ?
C4 C3 C2 118.91(19) . . ?
C5 C4 C3 119.38(19) . . ?
N1 C5 C4 122.12(19) . . ?
N2 C6 O1 113.37(16) . . ?
N2 C6 C1 126.13(17) . . ?
O1 C6 C1 120.47(16) . . ?
C6 O1 C6 101.8(2) . 2 ?
C6 N2 N2 105.75(10) . 2 ?
O4 N3 O3 122.56(19) . . ?
O4 N3 O2 119.96(18) . . ?
O3 N3 O2 117.45(17) . . ?
N3 O2 Cu1 124.78(12) . . ?

loop_
_geom_bond_atom_site_label_1
_geom_bond_atom_site_label_2
_geom_bond_distance
_geom_bond_site_symmetry_2
_geom_bond_publ_flag
Cu1 O2 1.9804(14) . ?
Cu1 O2 1.9804(14) 5 ?
Cu1 N1 1.9951(15) . ?
Cu1 N1 1.9951(15) 5 ?
N1 C5 1.338(2) . ?
N1 C1 1.346(2) . ?
C1 C2 1.381(3) . ?
C1 C6 1.465(2) . ?
C2 C3 1.383(3) . ?
C3 C4 1.379(3) . ?
C4 C5 1.379(3) . ?
C6 N2 1.290(2) . ?
C6 O1 1.355(2) . ?
O1 C6 1.355(2) 2 ?
N2 N2 1.403(3) 2 ?
N3 O4 1.225(2) . ?
N3 O3 1.227(2) . ?
N3 O2 1.283(2) . ?
